data_2310223
loop_
_publ_author_name
'Larson, A.C.'
'Roof, R.B.jr.'
'Cromer, D.T.'

_publ_section_title
;
 The crystal structure of the high-temperature form of Pu Ga3
;
_journal_name_full 'Acta Crystallographica (1,1948-23,1967)'
_journal_page_first 294
_journal_page_last 295
_journal_volume 18
_journal_year 1965
_chemical_formula_sum 'Ga3 Pu'
_space_group_IT_number 166
_symmetry_space_group_name_Hall '-R 3 2"'
_symmetry_space_group_name_H-M 'R -3 m :H'
_cell_angle_alpha 90
_cell_angle_beta 90
_cell_angle_gamma 120
_cell_formula_units_Z 12
_cell_length_a 6.178
_cell_length_b 6.178
_cell_length_c 28.031
_cell_volume 926.542
_citation_journal_id_ASTM ACCRA9
_cod_data_source_file Larson_ACCRA9_1965_333.cif
_cod_data_source_block Ga3Pu1
_cod_original_cell_volume 926.5418
_cod_original_formula_sum 'Ga3 Pu1'
_cod_database_code 2310223

loop_
_symmetry_equiv_pos_as_xyz
x,y,z
-y,x-y,z
-x+y,-x,z
y,x,-z
-x,-x+y,-z
x-y,-y,-z
-x,-y,-z
y,-x+y,-z
x-y,x,-z
-y,-x,z
x,x-y,z
-x+y,y,z
x+2/3,y+1/3,z+1/3
-y+2/3,x-y+1/3,z+1/3
-x+y+2/3,-x+1/3,z+1/3
y+2/3,x+1/3,-z+1/3
-x+2/3,-x+y+1/3,-z+1/3
x-y+2/3,-y+1/3,-z+1/3
-x+2/3,-y+1/3,-z+1/3
y+2/3,-x+y+1/3,-z+1/3
x-y+2/3,x+1/3,-z+1/3
-y+2/3,-x+1/3,z+1/3
x+2/3,x-y+1/3,z+1/3
-x+y+2/3,y+1/3,z+1/3
x+1/3,y+2/3,z+2/3
-y+1/3,x-y+2/3,z+2/3
-x+y+1/3,-x+2/3,z+2/3
y+1/3,x+2/3,-z+2/3
-x+1/3,-x+y+2/3,-z+2/3
x-y+1/3,-y+2/3,-z+2/3
-x+1/3,-y+2/3,-z+2/3
y+1/3,-x+y+2/3,-z+2/3
x-y+1/3,x+2/3,-z+2/3
-y+1/3,-x+2/3,z+2/3
x+1/3,x-y+2/3,z+2/3
-x+y+1/3,y+2/3,z+2/3

loop_
_atom_site_label
_atom_site_type_symbol
_atom_site_fract_x
_atom_site_fract_y
_atom_site_fract_z
_atom_site_occupancy
_atom_site_U_iso_or_equiv
Pu1 Pu 0 0 0.12977 1 0.0
Pu2 Pu 0 0 0.28798 1 0.0
Ga1 Ga 0.4791 0.5209 0.1247 1 0.0
Ga2 Ga 0.5011 0.4989 0.2915 1 0.0
